data_2004377
loop_
_publ_author_name
'Yatsenko, Alexandr V.'
'Zhukov, Sergei G.'
'D'yakov, Vladimir A.'
'Schenk, Hendrik.'

_publ_section_title
;
 Triclinic \a-LiNaCO~3~
;
_journal_coden_ASTM ACSCEE
_journal_issue 1
_journal_name_full
;
 Acta Crystallographica, Section C: Crystal Structure Communications
;
_journal_page_first 1
_journal_page_last 3
_journal_paper_doi 10.1107/s0108270195010584
_journal_volume 52
_journal_year 1996
_chemical_formula_moiety 'C1 Li1 Na1 O3'
_chemical_formula_sum 'C Li Na O3'
_chemical_formula_weight 89.94
_space_group_IT_number 1
_symmetry_cell_setting triclinic
_symmetry_space_group_name_Hall 'P 1'
_symmetry_space_group_name_H-M 'P 1'
_cell_angle_alpha 88.41(2)
_cell_angle_beta 91.70(3)
_cell_angle_gamma 119.95(3)
_cell_formula_units_Z 9
_cell_length_a 14.265(4)
_cell_length_b 14.261(3)
_cell_length_c 3.3050(10)
_cell_measurement_temperature 295(2)
_cell_volume 582.2(3)
_exptl_crystal_density_diffrn 2.309
_exptl_crystal_density_meas 2.29
_cod_original_formula_sum 'C1 Li1 Na1 O3'
_cod_database_code 2004377

loop_
_symmetry_equiv_pos_as_xyz
'x, y, z'

loop_
_atom_site_label
_atom_site_occupancy
_atom_site_fract_x
_atom_site_fract_y
_atom_site_fract_z
_atom_site_U_iso_or_equiv
Na1 1 .1320 .2250 .5250 .0179(4)
Na2 1 .0920(2) .8665(2) .5292(10) .0187(5)
Na3 1 .7743(2) .9085(2) .4708(10) .0171(4)
Na4 1 .4478(2) .2562(2) .4941(9) .0206(5)
Na5 1 .8070(2) .5514(2) .4809(11) .0210(5)
Na6 1 .7427(2) .1913(2) .5153(9) .0204(5)
Na7 1 .1210(2) .5770(2) .4811(9) .0244(5)
Na8 1 .4561(2) .8775(2) .5653(11) .0222(5)
Na9 1 .4214(2) .5448(2) .4447(10) .0224(5)
C1 1 -.0003(4) -.0005(4) .0092(17) .0115(9)
O11 1 -.0933(3) -.0066(3) -.0169(13) .0159(7)
O12 1 .0856(3) .0927(3) .0299(13) .0153(7)
O13 1 .0059(3) -.0871(3) .0055(13) .0161(7)
C2 1 .6661(4) .3337(4) -.0034(17) .0124(9)
O21 1 .5802(3) .3405(3) .0034(14) .0188(8)
O22 1 .7593(3) .4190(3) -.0120(13) .0170(8)
O23 1 .6587(3) .2396(3) -.0015(13) .0175(8)
C3 1 .3331(4) .6673(4) .0010(15) .0087(9)
O31 1 .2403(3) .5821(3) .0046(14) .0196(8)
O32 1 .3421(3) .7587(3) .0762(13) .0167(7)
O33 1 .4162(3) .6603(3) -.0860(14) .0192(8)
C4 1 -.0143(4) .3188(4) .5023(16) .0116(9)
O41 1 -.0848(3) .3488(3) .4972(13) .0179(8)
O42 1 -.0445(3) .2168(3) .5116(13) .0191(8)
O43 1 .0874(3) .3883(3) .4977(13) .0195(8)
C5 1 .6809(4) .6687(4) .4674(16) .0110(9)
O51 1 .6500(3) .5672(3) .4683(13) .0178(8)
O52 1 .7819(3) .7393(3) .4737(13) .0180(8)
O53 1 .6105(3) .6996(3) .4642(13) .0190(8)
C6 1 .3316(4) .0129(4) .5311(16) .0112(9)
O61 1 .4329(3) .0832(3) .5175(13) .0173(7)
O62 1 .2611(3) .0435(3) .5188(14) .0176(8)
O63 1 .3001(3) -.0885(3) .5515(13) .0175(8)
C7 1 .3353(4) .3456(4) -.0085(16) .0104(9)
O71 1 .2529(3) .3554(3) .0555(14) .0216(8)
O72 1 .3263(3) .2531(3) -.0394(14) .0205(8)
O73 1 .4279(3) .4310(3) -.0476(14) .0188(8)
C8 1 .0091(4) .6635(4) .0004(16) .0103(9)
O81 1 .1016(3) .7456(3) .0728(14) .0214(8)
O82 1 -.0745(3) .6734(3) -.0330(14) .0215(8)
O83 1 .0010(3) .5705(3) -.0392(13) .0196(8)
C9 1 .6543(4) -.0088(4) .0116(15) .0093(9)
O91 1 .6433(3) -0.1008(3) -.0817(13) .0187(8)
O92 1 .7474(3) .0736(3) .0476(14) .0200(8)
O93 1 .5692(3) -.0020(3) .0688(13) .0164(7)
Li1 1 .2254(7) .1002(7) .010(3) .018(2)
Li2 1 .8762(8) .7753(8) -.017(3) .023(2)
Li3 1 .8989(7) .1239(7) .013(3) .020(2)
Li4 1 .1792(7) .4322(7) .004(3) .017(2)
Li5 1 .2525(7) .8193(7) .053(3) .017(2)
Li6 1 .5662(7) .7464(7) -.051(3) .020(2)
Li7 1 .8944(7) .4196(7) -.011(3) .015(2)
Li8 1 .5251(7) .1056(7) .028(3) .018(2)
Li9 1 .5802(7) .4743(7) -.029(3) .018(2)
